data_7152218
loop_
_publ_author_name
'Fedoseyenko, Dmytro'
'Raghuraman, Arjun'
'Ko, Eunhwa'
'Burgess, Kevin'

_publ_section_title
;
 Omegatides: constrained analogs of peptide primary sequence.
;
_journal_issue 5
_journal_name_full 'Organic &amp; biomolecular chemistry'
_journal_page_first 921
_journal_page_last 924
_journal_paper_doi 10.1039/c2ob06692k
_journal_volume 10
_journal_year 2012
_chemical_absolute_configuration ab
_chemical_formula_sum 'C17 H28 N2 O3'
_chemical_formula_weight 308.41
_chemical_name_systematic
;
?
;
_space_group_IT_number 1
_symmetry_cell_setting triclinic
_symmetry_space_group_name_Hall 'P 1'
_symmetry_space_group_name_H-M 'P 1'
_atom_sites_solution_hydrogens geom
_atom_sites_solution_primary direct
_atom_sites_solution_secondary difmap
_audit_creation_method SHELXL-97
_cell_angle_alpha 80.631(7)
_cell_angle_beta 85.199(5)
_cell_angle_gamma 75.014(5)
_cell_formula_units_Z 2
_cell_length_a 5.6765(4)
_cell_length_b 10.5601(9)
_cell_length_c 15.2326(11)
_cell_measurement_reflns_used 4640
_cell_measurement_temperature 110(2)
_cell_measurement_theta_max 61.40
_cell_measurement_theta_min 2.94
_cell_volume 869.46(12)
_computing_cell_refinement 'Bruker FRAMBO'
_computing_data_collection 'Bruker FRAMBO'
_computing_data_reduction 'Bruker SAINT'
_computing_molecular_graphics 'Bruker SHELXTL'
_computing_publication_material 'Bruker SHELXTL'
_computing_structure_refinement 'SHELXL-97 (Sheldrick, 2008)'
_computing_structure_solution 'SHELXS-97 (Sheldrick, 2008)'
_diffrn_ambient_temperature 110(2)
_diffrn_measured_fraction_theta_full 0.975
_diffrn_measured_fraction_theta_max 0.975
_diffrn_measurement_device_type 'MWPC area detector'
_diffrn_measurement_method '\f and \w scans'
_diffrn_radiation_monochromator graphite
_diffrn_radiation_source 'fine-focus sealed tube'
_diffrn_radiation_type CuK\a
_diffrn_radiation_wavelength 1.54178
_diffrn_reflns_av_R_equivalents 0.0395
_diffrn_reflns_av_sigmaI/netI 0.0404
_diffrn_reflns_limit_h_max 6
_diffrn_reflns_limit_h_min -6
_diffrn_reflns_limit_k_max 11
_diffrn_reflns_limit_k_min -11
_diffrn_reflns_limit_l_max 17
_diffrn_reflns_limit_l_min -17
_diffrn_reflns_number 15073
_diffrn_reflns_theta_full 59.93
_diffrn_reflns_theta_max 59.93
_diffrn_reflns_theta_min 2.94
_exptl_absorpt_coefficient_mu 0.645
_exptl_absorpt_correction_T_max 0.9936
_exptl_absorpt_correction_T_min 0.9383
_exptl_absorpt_correction_type multi-scan
_exptl_absorpt_process_details sadabs
_exptl_crystal_colour 'colorless '
_exptl_crystal_density_diffrn 1.178
_exptl_crystal_density_method 'not measured'
_exptl_crystal_description block
_exptl_crystal_F_000 336
_exptl_crystal_size_max 0.10
_exptl_crystal_size_mid 0.10
_exptl_crystal_size_min 0.01
_refine_diff_density_max 0.187
_refine_diff_density_min -0.205
_refine_diff_density_rms 0.038
_refine_ls_abs_structure_details
;
Flack H D (1983), Acta Cryst. A39, 876-881
hooft parameter : -0.05(11)
parson Q parameter : -0.11(09)
;
_refine_ls_abs_structure_Flack 0.05(11)
_refine_ls_extinction_method none
_refine_ls_goodness_of_fit_ref 1.010
_refine_ls_hydrogen_treatment constr
_refine_ls_matrix_type full
_refine_ls_number_parameters 397
_refine_ls_number_reflns 4739
_refine_ls_number_restraints 3
_refine_ls_restrained_S_all 1.010
_refine_ls_R_factor_all 0.0424
_refine_ls_R_factor_gt 0.0372
_refine_ls_shift/su_max 0.003
_refine_ls_shift/su_mean 0.001
_refine_ls_structure_factor_coef Fsqd
_refine_ls_weighting_details 'calc w=1/[\s^2^(Fo^2^)+(0.0609P)^2^+0.0000P] where P=(Fo^2^+2Fc^2^)/3'
_refine_ls_weighting_scheme calc
_refine_ls_wR_factor_gt 0.0902
_refine_ls_wR_factor_ref 0.0923
_reflns_number_gt 4263
_reflns_number_total 4739
_reflns_threshold_expression >2sigma(I)
_cod_data_source_file c2ob06692k.txt
_cod_data_source_block kb1
_cod_depositor_comments
;
The following automatic conversions were performed:

'_symmetry_cell_setting' value 'Triclinic' changed to 'triclinic'
according to /home/saulius/struct/CIF-dictionaries/cif_core.dic
dictionary named 'cif_core.dic' version 2.4.1 from 2010-06-29.

Automatic conversion script
Id: cif_fix_values 1715 2011-07-08 13:25:40Z adriana 
;
_cod_original_cell_volume 869.46(11)
_cod_original_sg_symbol_H-M P1
_cod_database_code 7152218

loop_
_symmetry_equiv_pos_as_xyz
'x, y, z'

loop_
_atom_site_label
_atom_site_type_symbol
_atom_site_fract_x
_atom_site_fract_y
_atom_site_fract_z
_atom_site_U_iso_or_equiv
_atom_site_adp_type
_atom_site_occupancy
_atom_site_symmetry_multiplicity
_atom_site_calc_flag
_atom_site_refinement_flags
O1A O 0.6146(4) 0.75764(18) 1.09801(12) 0.0365(5) Uani 1 1 d .
N1A N 0.5046(4) 0.9351(2) 0.98711(13) 0.0254(5) Uani 1 1 d .
H1AA H 0.5740 0.9877 1.0068 0.031 Uiso 1 1 calc R
C1A C 0.7214(4) 0.7030(2) 0.83909(16) 0.0217(5) Uani 1 1 d .
O2A O 0.8448(3) 0.72811(16) 0.89420(11) 0.0264(4) Uani 1 1 d .
N2A N 0.4826(4) 0.76763(19) 0.82374(12) 0.0211(5) Uani 1 1 d .
C2A C 0.7981(5) 0.5990(2) 0.78213(16) 0.0238(5) Uani 1 1 d .
H2AA H 0.9551 0.5460 0.7752 0.029 Uiso 1 1 calc R
O3A O 0.5565(3) 0.51573(16) 0.68788(11) 0.0256(4) Uani 1 1 d .
C3A C 0.6002(5) 0.5945(2) 0.74201(16) 0.0240(6) Uani 1 1 d .
C4A C 0.3810(4) 0.7003(2) 0.76532(15) 0.0218(5) Uani 1 1 d .
H4AA H 0.2636 0.6570 0.8007 0.026 Uiso 1 1 calc R
C5A C 0.3210(5) 0.8391(2) 0.88910(15) 0.0215(5) Uani 1 1 d .
H5AA H 0.1527 0.8588 0.8704 0.026 Uiso 1 1 calc R
C6A C 0.3353(5) 0.7604(3) 0.98281(16) 0.0270(6) Uani 1 1 d .
H6AA H 0.1750 0.7742 1.0128 0.032 Uiso 1 1 calc R
H6AB H 0.3994 0.6665 0.9805 0.032 Uiso 1 1 calc R
C7A C 0.5047(5) 0.8122(2) 1.03073(17) 0.0261(6) Uani 1 1 d .
C8A C 0.3766(5) 0.9706(2) 0.90377(16) 0.0239(6) Uani 1 1 d .
H8AA H 0.2207 1.0339 0.9140 0.029 Uiso 1 1 calc R
C9A C 0.5180(5) 1.0360(3) 0.82927(18) 0.0320(6) Uani 1 1 d .
H9AA H 0.5412 1.1160 0.8454 0.048 Uiso 1 1 calc R
H9AB H 0.4285 1.0568 0.7759 0.048 Uiso 1 1 calc R
H9AC H 0.6740 0.9767 0.8192 0.048 Uiso 1 1 calc R
C10A C 0.7430(5) 0.3961(3) 0.66814(18) 0.0305(6) Uani 1 1 d .
C11A C 0.9366(5) 0.4381(3) 0.60348(19) 0.0377(7) Uani 1 1 d .
H11A H 0.8609 0.4910 0.5511 0.057 Uiso 1 1 calc R
H11B H 1.0527 0.3608 0.5873 0.057 Uiso 1 1 calc R
H11C H 1.0187 0.4891 0.6312 0.057 Uiso 1 1 calc R
C12A C 0.5956(5) 0.3247(3) 0.6241(2) 0.0371(7) Uani 1 1 d .
H12A H 0.5318 0.3788 0.5702 0.056 Uiso 1 1 calc R
H12B H 0.4630 0.3080 0.6639 0.056 Uiso 1 1 calc R
H12C H 0.6986 0.2421 0.6104 0.056 Uiso 1 1 calc R
C13A C 0.8465(5) 0.3111(3) 0.75367(18) 0.0342(6) Uani 1 1 d .
H13A H 0.7162 0.2873 0.7916 0.051 Uiso 1 1 calc R
H13B H 0.9267 0.3602 0.7838 0.051 Uiso 1 1 calc R
H13C H 0.9617 0.2323 0.7395 0.051 Uiso 1 1 calc R
C14A C 0.2492(5) 0.7936(3) 0.68692(16) 0.0289(6) Uani 1 1 d .
H14A H 0.2006 0.7402 0.6490 0.035 Uiso 1 1 calc R
H14C H 0.1011 0.8492 0.7102 0.035 Uiso 1 1 calc R
C15A C 0.3909(6) 0.8833(3) 0.62906(17) 0.0367(7) Uani 1 1 d .
H15A H 0.4810 0.9166 0.6686 0.044 Uiso 1 1 calc R
C16A C 0.5747(7) 0.8130(3) 0.5631(2) 0.0496(8) Uani 1 1 d .
H16A H 0.6571 0.8746 0.5288 0.074 Uiso 1 1 calc R
H16B H 0.4910 0.7784 0.5240 0.074 Uiso 1 1 calc R
H16C H 0.6918 0.7415 0.5949 0.074 Uiso 1 1 calc R
C17A C 0.2173(10) 1.0016(4) 0.5789(3) 0.1012(19) Uani 1 1 d .
H17A H 0.3090 1.0570 0.5427 0.152 Uiso 1 1 calc R
H17B H 0.1113 1.0513 0.6206 0.152 Uiso 1 1 calc R
H17C H 0.1214 0.9715 0.5415 0.152 Uiso 1 1 calc R
O1B O 1.2865(3) 1.44377(18) 0.88677(12) 0.0347(4) Uani 1 1 d .
N1B N 1.0505(4) 1.4752(2) 1.01557(14) 0.0287(5) Uani 1 1 d .
H1BA H 1.0204 1.5602 1.0089 0.034 Uiso 1 1 calc R
C1B C 0.9146(5) 1.0758(2) 1.09747(16) 0.0234(6) Uani 1 1 d .
O2B O 0.8140(3) 1.11221(16) 1.02552(11) 0.0277(4) Uani 1 1 d .
N2B N 1.0463(4) 1.1447(2) 1.13468(13) 0.0230(5) Uani 1 1 d .
C2B C 0.9179(5) 0.9515(2) 1.15753(16) 0.0235(6) Uani 1 1 d .
H2BA H 0.8371 0.8883 1.1496 0.028 Uiso 1 1 calc R
O3B O 1.1269(3) 0.85606(16) 1.29750(11) 0.0280(4) Uani 1 1 d .
C3B C 1.0563(5) 0.9451(2) 1.22515(16) 0.0256(6) Uani 1 1 d .
C4B C 1.1606(5) 1.0651(2) 1.21542(17) 0.0260(6) Uani 1 1 d .
H4BA H 1.3365 1.0362 1.2020 0.031 Uiso 1 1 calc R
C5B C 1.1320(5) 1.2588(2) 1.09053(16) 0.0235(5) Uani 1 1 d .
H5BA H 1.2736 1.2600 1.1228 0.028 Uiso 1 1 calc R
C6B C 1.2185(5) 1.2577(2) 0.99362(17) 0.0256(6) Uani 1 1 d .
H6BA H 1.3868 1.2072 0.9885 0.031 Uiso 1 1 calc R
H6BB H 1.1175 1.2200 0.9623 0.031 Uiso 1 1 calc R
C7B C 1.1937(5) 1.4019(2) 0.95714(17) 0.0263(6) Uani 1 1 d .
C8B C 0.9509(5) 1.3971(2) 1.09150(16) 0.0245(6) Uani 1 1 d .
H8BA H 0.9666 1.4307 1.1465 0.029 Uiso 1 1 calc R
C9B C 0.6858(5) 1.4022(3) 1.08116(19) 0.0310(6) Uani 1 1 d .
H9BA H 0.5888 1.4912 1.0823 0.046 Uiso 1 1 calc R
H9BB H 0.6316 1.3440 1.1292 0.046 Uiso 1 1 calc R
H9BC H 0.6686 1.3748 1.0255 0.046 Uiso 1 1 calc R
C10B C 1.0654(5) 0.7252(2) 1.31115(16) 0.0277(6) Uani 1 1 d .
C11B C 1.1844(6) 0.6478(3) 1.23694(18) 0.0353(7) Uani 1 1 d .
H11D H 1.1092 0.6900 1.1820 0.053 Uiso 1 1 calc R
H11E H 1.1643 0.5590 1.2504 0.053 Uiso 1 1 calc R
H11F H 1.3553 0.6452 1.2313 0.053 Uiso 1 1 calc R
C12B C 1.1796(6) 0.6622(3) 1.39935(17) 0.0361(7) Uani 1 1 d .
H12D H 1.1008 0.7132 1.4451 0.054 Uiso 1 1 calc R
H12E H 1.3503 0.6600 1.3947 0.054 Uiso 1 1 calc R
H12F H 1.1601 0.5735 1.4141 0.054 Uiso 1 1 calc R
C13B C 0.7931(5) 0.7415(3) 1.31969(18) 0.0320(6) Uani 1 1 d .
H13D H 0.7227 0.7820 1.2636 0.048 Uiso 1 1 calc R
H13E H 0.7242 0.7968 1.3643 0.048 Uiso 1 1 calc R
H13F H 0.7588 0.6563 1.3366 0.048 Uiso 1 1 calc R
C14B C 1.1229(6) 1.1408(3) 1.29495(18) 0.0366(7) Uani 1 1 d .
H14B H 1.1957 1.0798 1.3459 0.044 Uiso 1 1 calc R
H14D H 1.2126 1.2089 1.2817 0.044 Uiso 1 1 calc R
C15B C 0.8603(7) 1.2069(3) 1.32218(19) 0.0481(9) Uani 1 1 d .
H15B H 0.7685 1.2428 1.2682 0.058 Uiso 1 1 calc R
C16B C 0.7310(6) 1.1142(3) 1.3811(3) 0.0544(9) Uani 1 1 d .
H16D H 0.5678 1.1617 1.3958 0.082 Uiso 1 1 calc R
H16E H 0.8177 1.0791 1.4348 0.082 Uiso 1 1 calc R
H16F H 0.7253 1.0427 1.3503 0.082 Uiso 1 1 calc R
C17B C 0.8599(12) 1.3210(4) 1.3720(4) 0.123(3) Uani 1 1 d .
H17D H 0.6951 1.3627 1.3893 0.185 Uiso 1 1 calc R
H17E H 0.9305 1.3846 1.3340 0.185 Uiso 1 1 calc R
H17F H 0.9538 1.2875 1.4242 0.185 Uiso 1 1 calc R

loop_
_atom_site_aniso_label
_atom_site_aniso_U_11
_atom_site_aniso_U_22
_atom_site_aniso_U_33
_atom_site_aniso_U_23
_atom_site_aniso_U_13
_atom_site_aniso_U_12
O1A 0.0514(13) 0.0335(10) 0.0305(10) 0.0043(8) -0.0143(9) -0.0225(10)
N1A 0.0305(13) 0.0217(11) 0.0279(11) -0.0058(9) -0.0043(9) -0.0111(10)
C1A 0.0162(14) 0.0191(12) 0.0306(14) -0.0031(10) -0.0030(11) -0.0057(11)
O2A 0.0208(10) 0.0235(8) 0.0363(10) -0.0077(7) -0.0057(8) -0.0047(7)
N2A 0.0191(12) 0.0218(10) 0.0235(11) -0.0051(8) -0.0013(8) -0.0058(9)
C2A 0.0150(13) 0.0208(12) 0.0346(14) -0.0075(11) 0.0011(11) -0.0014(10)
O3A 0.0228(10) 0.0239(9) 0.0325(9) -0.0134(7) 0.0002(7) -0.0051(8)
C3A 0.0225(15) 0.0206(12) 0.0289(13) -0.0025(10) 0.0008(11) -0.0065(11)
C4A 0.0179(14) 0.0253(13) 0.0246(13) -0.0073(10) 0.0003(10) -0.0080(11)
C5A 0.0156(13) 0.0216(12) 0.0275(13) -0.0076(10) -0.0005(10) -0.0026(11)
C6A 0.0271(15) 0.0271(13) 0.0297(14) -0.0062(11) 0.0010(11) -0.0114(12)
C7A 0.0313(16) 0.0233(13) 0.0256(13) -0.0041(11) 0.0027(12) -0.0113(12)
C8A 0.0249(15) 0.0200(12) 0.0265(13) -0.0055(10) -0.0022(10) -0.0033(11)
C9A 0.0437(18) 0.0202(13) 0.0342(14) -0.0025(11) -0.0023(12) -0.0124(12)
C10A 0.0242(16) 0.0223(13) 0.0455(16) -0.0152(12) 0.0031(12) -0.0016(12)
C11A 0.0298(17) 0.0388(16) 0.0465(17) -0.0161(14) 0.0067(13) -0.0083(14)
C12A 0.0316(18) 0.0298(15) 0.0531(18) -0.0198(13) -0.0002(13) -0.0055(13)
C13A 0.0312(17) 0.0252(13) 0.0460(17) -0.0088(12) -0.0025(13) -0.0042(12)
C14A 0.0265(16) 0.0316(14) 0.0282(14) -0.0078(11) -0.0045(11) -0.0033(12)
C15A 0.051(2) 0.0307(15) 0.0266(14) -0.0018(11) -0.0021(13) -0.0088(14)
C16A 0.057(2) 0.0416(17) 0.0477(18) -0.0021(14) 0.0162(16) -0.0164(16)
C17A 0.102(4) 0.068(3) 0.082(3) 0.041(2) 0.025(3) 0.030(3)
O1B 0.0302(11) 0.0320(10) 0.0374(11) 0.0051(8) 0.0029(8) -0.0072(9)
N1B 0.0279(14) 0.0166(10) 0.0415(12) -0.0010(9) -0.0006(10) -0.0081(10)
C1B 0.0226(15) 0.0193(12) 0.0292(14) -0.0039(11) -0.0029(11) -0.0060(11)
O2B 0.0298(11) 0.0228(9) 0.0318(10) -0.0002(7) -0.0079(8) -0.0091(8)
N2B 0.0234(12) 0.0211(10) 0.0255(11) 0.0010(8) -0.0051(9) -0.0091(9)
C2B 0.0250(15) 0.0176(12) 0.0295(13) -0.0001(10) -0.0046(11) -0.0090(11)
O3B 0.0332(11) 0.0221(9) 0.0299(9) 0.0039(7) -0.0076(8) -0.0117(8)
C3B 0.0257(16) 0.0209(13) 0.0283(14) 0.0022(11) -0.0019(11) -0.0058(11)
C4B 0.0247(15) 0.0253(13) 0.0295(14) 0.0005(11) -0.0060(11) -0.0100(12)
C5B 0.0220(14) 0.0177(12) 0.0325(14) -0.0010(10) -0.0060(10) -0.0081(11)
C6B 0.0203(15) 0.0202(12) 0.0347(14) -0.0023(11) -0.0010(11) -0.0033(11)
C7B 0.0204(15) 0.0251(13) 0.0320(14) -0.0007(11) -0.0033(11) -0.0047(12)
C8B 0.0251(15) 0.0193(12) 0.0289(13) -0.0047(10) -0.0005(11) -0.0049(11)
C9B 0.0222(16) 0.0254(13) 0.0441(16) -0.0046(12) 0.0002(12) -0.0046(12)
C10B 0.0297(16) 0.0207(13) 0.0338(14) 0.0017(11) -0.0006(11) -0.0119(12)
C11B 0.0367(18) 0.0278(14) 0.0418(16) -0.0043(12) 0.0031(13) -0.0110(13)
C12B 0.0369(18) 0.0340(15) 0.0351(15) 0.0075(12) -0.0028(13) -0.0123(14)
C13B 0.0286(16) 0.0322(14) 0.0358(15) -0.0020(12) 0.0021(12) -0.0116(12)
C14B 0.053(2) 0.0309(15) 0.0334(15) 0.0009(12) -0.0127(14) -0.0239(15)
C15B 0.078(3) 0.0333(16) 0.0271(15) -0.0053(12) -0.0080(15) -0.0019(16)
C16B 0.039(2) 0.051(2) 0.080(2) -0.0198(18) -0.0013(17) -0.0166(17)
C17B 0.213(7) 0.065(3) 0.112(4) -0.055(3) 0.103(4) -0.078(4)

loop_
_atom_type_symbol
_atom_type_description
_atom_type_scat_dispersion_real
_atom_type_scat_dispersion_imag
_atom_type_scat_source
C C 0.0181 0.0091 'International Tables Vol C Tables 4.2.6.8 and 6.1.1.4'
H H 0.0000 0.0000 'International Tables Vol C Tables 4.2.6.8 and 6.1.1.4'
N N 0.0311 0.0180 'International Tables Vol C Tables 4.2.6.8 and 6.1.1.4'
O O 0.0492 0.0322 'International Tables Vol C Tables 4.2.6.8 and 6.1.1.4'

loop_
_geom_angle_atom_site_label_1
_geom_angle_atom_site_label_2
_geom_angle_atom_site_label_3
_geom_angle
C7A N1A C8A 114.3(2)
C7A N1A H1AA 122.8
C8A N1A H1AA 122.8
O2A C1A N2A 124.4(2)
O2A C1A C2A 127.0(2)
N2A C1A C2A 108.6(2)
C1A N2A C4A 110.21(19)
C1A N2A C5A 122.8(2)
C4A N2A C5A 119.2(2)
C3A C2A C1A 107.3(2)
C3A C2A H2AA 126.4
C1A C2A H2AA 126.4
C3A O3A C10A 121.37(19)
C2A C3A O3A 134.0(2)
C2A C3A C4A 111.5(2)
O3A C3A C4A 114.5(2)
N2A C4A C3A 102.03(19)
N2A C4A C14A 113.56(19)
C3A C4A C14A 116.2(2)
N2A C4A H4AA 108.2
C3A C4A H4AA 108.2
C14A C4A H4AA 108.2
N2A C5A C6A 112.9(2)
N2A C5A C8A 115.40(19)
C6A C5A C8A 102.55(18)
N2A C5A H5AA 108.5
C6A C5A H5AA 108.5
C8A C5A H5AA 108.5
C7A C6A C5A 105.6(2)
C7A C6A H6AA 110.6
C5A C6A H6AA 110.6
C7A C6A H6AB 110.6
C5A C6A H6AB 110.6
H6AA C6A H6AB 108.8
O1A C7A N1A 125.9(2)
O1A C7A C6A 127.3(2)
N1A C7A C6A 106.7(2)
N1A C8A C9A 112.2(2)
N1A C8A C5A 103.86(19)
C9A C8A C5A 116.7(2)
N1A C8A H8AA 107.9
C9A C8A H8AA 107.9
C5A C8A H8AA 107.9
C8A C9A H9AA 109.5
C8A C9A H9AB 109.5
H9AA C9A H9AB 109.5
C8A C9A H9AC 109.5
H9AA C9A H9AC 109.5
H9AB C9A H9AC 109.5
O3A C10A C12A 102.1(2)
O3A C10A C11A 109.0(2)
C12A C10A C11A 111.0(2)
O3A C10A C13A 110.9(2)
C12A C10A C13A 110.1(2)
C11A C10A C13A 113.3(2)
C10A C11A H11A 109.5
C10A C11A H11B 109.5
H11A C11A H11B 109.5
C10A C11A H11C 109.5
H11A C11A H11C 109.5
H11B C11A H11C 109.5
C10A C12A H12A 109.5
C10A C12A H12B 109.5
H12A C12A H12B 109.5
C10A C12A H12C 109.5
H12A C12A H12C 109.5
H12B C12A H12C 109.5
C10A C13A H13A 109.5
C10A C13A H13B 109.5
H13A C13A H13B 109.5
C10A C13A H13C 109.5
H13A C13A H13C 109.5
H13B C13A H13C 109.5
C15A C14A C4A 116.9(2)
C15A C14A H14A 108.1
C4A C14A H14A 108.1
C15A C14A H14C 108.1
C4A C14A H14C 108.1
H14A C14A H14C 107.3
C17A C15A C16A 109.2(3)
C17A C15A C14A 110.5(3)
C16A C15A C14A 113.6(2)
C17A C15A H15A 107.8
C16A C15A H15A 107.8
C14A C15A H15A 107.8
C15A C16A H16A 109.5
C15A C16A H16B 109.5
H16A C16A H16B 109.5
C15A C16A H16C 109.5
H16A C16A H16C 109.5
H16B C16A H16C 109.5
C15A C17A H17A 109.5
C15A C17A H17B 109.5
H17A C17A H17B 109.5
C15A C17A H17C 109.5
H17A C17A H17C 109.5
H17B C17A H17C 109.5
C7B N1B C8B 114.3(2)
C7B N1B H1BA 122.9
C8B N1B H1BA 122.9
O2B C1B N2B 125.6(2)
O2B C1B C2B 126.3(2)
N2B C1B C2B 108.0(2)
C1B N2B C5B 126.57(19)
C1B N2B C4B 110.44(19)
C5B N2B C4B 120.34(19)
C3B C2B C1B 108.3(2)
C3B C2B H2BA 125.9
C1B C2B H2BA 125.9
C3B O3B C10B 120.83(19)
C2B C3B O3B 134.7(2)
C2B C3B C4B 111.2(2)
O3B C3B C4B 114.1(2)
N2B C4B C3B 101.76(19)
N2B C4B C14B 113.6(2)
C3B C4B C14B 117.1(2)
N2B C4B H4BA 108.0
C3B C4B H4BA 108.0
C14B C4B H4BA 108.0
N2B C5B C6B 116.7(2)
N2B C5B C8B 116.6(2)
C6B C5B C8B 104.2(2)
N2B C5B H5BA 106.2
C6B C5B H5BA 106.2
C8B C5B H5BA 106.2
C7B C6B C5B 104.1(2)
C7B C6B H6BA 110.9
C5B C6B H6BA 110.9
C7B C6B H6BB 110.9
C5B C6B H6BB 110.9
H6BA C6B H6BB 109.0
O1B C7B N1B 126.6(2)
O1B C7B C6B 125.4(2)
N1B C7B C6B 107.9(2)
N1B C8B C9B 112.0(2)
N1B C8B C5B 100.77(19)
C9B C8B C5B 115.6(2)
N1B C8B H8BA 109.4
C9B C8B H8BA 109.4
C5B C8B H8BA 109.4
C8B C9B H9BA 109.5
C8B C9B H9BB 109.5
H9BA C9B H9BB 109.5
C8B C9B H9BC 109.5
H9BA C9B H9BC 109.5
H9BB C9B H9BC 109.5
O3B C10B C13B 111.2(2)
O3B C10B C11B 109.8(2)
C13B C10B C11B 112.5(2)
O3B C10B C12B 101.42(19)
C13B C10B C12B 110.2(2)
C11B C10B C12B 111.3(2)
C10B C11B H11D 109.5
C10B C11B H11E 109.5
H11D C11B H11E 109.5
C10B C11B H11F 109.5
H11D C11B H11F 109.5
H11E C11B H11F 109.5
C10B C12B H12D 109.5
C10B C12B H12E 109.5
H12D C12B H12E 109.5
C10B C12B H12F 109.5
H12D C12B H12F 109.5
H12E C12B H12F 109.5
C10B C13B H13D 109.5
C10B C13B H13E 109.5
H13D C13B H13E 109.5
C10B C13B H13F 109.5
H13D C13B H13F 109.5
H13E C13B H13F 109.5
C15B C14B C4B 117.1(2)
C15B C14B H14B 108.0
C4B C14B H14B 108.0
C15B C14B H14D 108.0
C4B C14B H14D 108.0
H14B C14B H14D 107.3
C16B C15B C17B 108.1(3)
C16B C15B C14B 113.7(3)
C17B C15B C14B 109.2(3)
C16B C15B H15B 108.6
C17B C15B H15B 108.6
C14B C15B H15B 108.6
C15B C16B H16D 109.5
C15B C16B H16E 109.5
H16D C16B H16E 109.5
C15B C16B H16F 109.5
H16D C16B H16F 109.5
H16E C16B H16F 109.5
C15B C17B H17D 109.5
C15B C17B H17E 109.5
H17D C17B H17E 109.5
C15B C17B H17F 109.5
H17D C17B H17F 109.5
H17E C17B H17F 109.5

loop_
_geom_bond_atom_site_label_1
_geom_bond_atom_site_label_2
_geom_bond_distance
O1A C7A 1.225(3)
N1A C7A 1.359(3)
N1A C8A 1.462(3)
N1A H1AA 0.8600
C1A O2A 1.238(3)
C1A N2A 1.372(3)
C1A C2A 1.466(4)
N2A C4A 1.461(3)
N2A C5A 1.462(3)
C2A C3A 1.337(4)
C2A H2AA 0.9300
O3A C3A 1.341(3)
O3A C10A 1.478(3)
C3A C4A 1.503(3)
C4A C14A 1.530(3)
C4A H4AA 0.9800
C5A C6A 1.527(4)
C5A C8A 1.555(3)
C5A H5AA 0.9800
C6A C7A 1.509(4)
C6A H6AA 0.9700
C6A H6AB 0.9700
C8A C9A 1.513(4)
C8A H8AA 0.9800
C9A H9AA 0.9600
C9A H9AB 0.9600
C9A H9AC 0.9600
C10A C12A 1.518(4)
C10A C11A 1.517(4)
C10A C13A 1.524(4)
C11A H11A 0.9600
C11A H11B 0.9600
C11A H11C 0.9600
C12A H12A 0.9600
C12A H12B 0.9600
C12A H12C 0.9600
C13A H13A 0.9600
C13A H13B 0.9600
C13A H13C 0.9600
C14A C15A 1.525(4)
C14A H14A 0.9700
C14A H14C 0.9700
C15A C17A 1.515(5)
C15A C16A 1.522(4)
C15A H15A 0.9800
C16A H16A 0.9600
C16A H16B 0.9600
C16A H16C 0.9600
C17A H17A 0.9600
C17A H17B 0.9600
C17A H17C 0.9600
O1B C7B 1.222(3)
N1B C7B 1.353(3)
N1B C8B 1.469(3)
N1B H1BA 0.8600
C1B O2B 1.237(3)
C1B N2B 1.377(3)
C1B C2B 1.469(3)
N2B C5B 1.458(3)
N2B C4B 1.468(3)
C2B C3B 1.329(4)
C2B H2BA 0.9300
O3B C3B 1.342(3)
O3B C10B 1.490(3)
C3B C4B 1.513(3)
C4B C14B 1.529(4)
C4B H4BA 0.9800
C5B C6B 1.517(3)
C5B C8B 1.555(3)
C5B H5BA 0.9800
C6B C7B 1.508(3)
C6B H6BA 0.9700
C6B H6BB 0.9700
C8B C9B 1.512(4)
C8B H8BA 0.9800
C9B H9BA 0.9600
C9B H9BB 0.9600
C9B H9BC 0.9600
C10B C13B 1.507(4)
C10B C11B 1.513(4)
C10B C12B 1.516(4)
C11B H11D 0.9600
C11B H11E 0.9600
C11B H11F 0.9600
C12B H12D 0.9600
C12B H12E 0.9600
C12B H12F 0.9600
C13B H13D 0.9600
C13B H13E 0.9600
C13B H13F 0.9600
C14B C15B 1.528(5)
C14B H14B 0.9700
C14B H14D 0.9700
C15B C16B 1.509(5)
C15B C17B 1.525(5)
C15B H15B 0.9800
C16B H16D 0.9600
C16B H16E 0.9600
C16B H16F 0.9600
C17B H17D 0.9600
C17B H17E 0.9600
C17B H17F 0.9600

loop_
_geom_torsion_atom_site_label_1
_geom_torsion_atom_site_label_2
_geom_torsion_atom_site_label_3
_geom_torsion_atom_site_label_4
_geom_torsion
O2A C1A N2A C4A -171.1(2)
C2A C1A N2A C4A 7.1(3)
O2A C1A N2A C5A -22.2(4)
C2A C1A N2A C5A 156.0(2)
O2A C1A C2A C3A 171.7(2)
N2A C1A C2A C3A -6.4(3)
C1A C2A C3A O3A -175.3(2)
C1A C2A C3A C4A 3.3(3)
C10A O3A C3A C2A 6.8(4)
C10A O3A C3A C4A -171.7(2)
C1A N2A C4A C3A -4.9(2)
C5A N2A C4A C3A -155.08(19)
C1A N2A C4A C14A -130.7(2)
C5A N2A C4A C14A 79.1(3)
C2A C3A C4A N2A 0.8(3)
O3A C3A C4A N2A 179.69(18)
C2A C3A C4A C14A 124.9(2)
O3A C3A C4A C14A -56.2(3)
C1A N2A C5A C6A -46.2(3)
C4A N2A C5A C6A 100.0(2)
C1A N2A C5A C8A 71.3(3)
C4A N2A C5A C8A -142.4(2)
N2A C5A C6A C7A 98.4(2)
C8A C5A C6A C7A -26.4(2)
C8A N1A C7A O1A 174.4(3)
C8A N1A C7A C6A -8.2(3)
C5A C6A C7A O1A -160.5(3)
C5A C6A C7A N1A 22.2(3)
C7A N1A C8A C9A -135.7(2)
C7A N1A C8A C5A -8.8(3)
N2A C5A C8A N1A -101.8(2)
C6A C5A C8A N1A 21.4(2)
N2A C5A C8A C9A 22.2(3)
C6A C5A C8A C9A 145.4(2)
C3A O3A C10A C12A 167.4(2)
C3A O3A C10A C11A -75.2(3)
C3A O3A C10A C13A 50.1(3)
N2A C4A C14A C15A 52.9(3)
C3A C4A C14A C15A -65.0(3)
C4A C14A C15A C17A -158.5(3)
C4A C14A C15A C16A 78.4(3)
O2B C1B N2B C5B -12.5(4)
C2B C1B N2B C5B 166.7(2)
O2B C1B N2B C4B -173.9(2)
C2B C1B N2B C4B 5.3(3)
O2B C1B C2B C3B 176.4(3)
N2B C1B C2B C3B -2.9(3)
C1B C2B C3B O3B -178.8(3)
C1B C2B C3B C4B -0.6(3)
C10B O3B C3B C2B 5.6(4)
C10B O3B C3B C4B -172.5(2)
C1B N2B C4B C3B -5.4(3)
C5B N2B C4B C3B -168.1(2)
C1B N2B C4B C14B -132.1(2)
C5B N2B C4B C14B 65.1(3)
C2B C3B C4B N2B 3.6(3)
O3B C3B C4B N2B -177.9(2)
C2B C3B C4B C14B 128.0(3)
O3B C3B C4B C14B -53.4(3)
C1B N2B C5B C6B -37.3(4)
C4B N2B C5B C6B 122.4(2)
C1B N2B C5B C8B 86.6(3)
C4B N2B C5B C8B -113.6(2)
N2B C5B C6B C7B 157.2(2)
C8B C5B C6B C7B 27.2(2)
C8B N1B C7B O1B 175.8(2)
C8B N1B C7B C6B -3.8(3)
C5B C6B C7B O1B 165.0(2)
C5B C6B C7B N1B -15.4(3)
C7B N1B C8B C9B -102.8(2)
C7B N1B C8B C5B 20.6(3)
N2B C5B C8B N1B -158.5(2)
C6B C5B C8B N1B -28.4(2)
N2B C5B C8B C9B -37.7(3)
C6B C5B C8B C9B 92.5(2)
C3B O3B C10B C13B -62.5(3)
C3B O3B C10B C11B 62.5(3)
C3B O3B C10B C12B -179.7(2)
N2B C4B C14B C15B 54.6(3)
C3B C4B C14B C15B -63.6(3)
C4B C14B C15B C16B 83.1(3)
C4B C14B C15B C17B -156.1(3)
